data_4089289
loop_
_publ_author_name
'Chambers, Dana R.'
'Sullivan, Raymond E.'
'Martin, David B. C.'

_publ_section_title
;
 Synthesis and Characterization of Alkoxycarbonyl Cobalt Complexes via
 Direct Carbonylation Methods
;
_journal_issue 8
_journal_name_full Organometallics
_journal_page_first 1630
_journal_paper_doi 10.1021/acs.organomet.7b00186
_journal_volume 36
_journal_year 2017
_chemical_formula_sum 'C30 H27 Co N2 O5'
_chemical_formula_weight 554.46
_space_group_crystal_system monoclinic
_space_group_IT_number 14
_space_group_name_Hall '-P 2ybc'
_space_group_name_H-M_alt 'P 1 21/c 1'
_atom_sites_solution_hydrogens mixed
_audit_creation_method SHELXL-2013
_cell_angle_alpha 90
_cell_angle_beta 91.5084(9)
_cell_angle_gamma 90
_cell_formula_units_Z 4
_cell_length_a 12.7197(8)
_cell_length_b 11.1312(7)
_cell_length_c 17.5704(11)
_cell_measurement_reflns_used 9976
_cell_measurement_temperature 100(2)
_cell_measurement_theta_max 30.87
_cell_measurement_theta_min 2.17
_cell_volume 2486.9(3)
_computing_cell_refinement 'Bruker SAINT'
_computing_data_collection 'Bruker APEX2'
_computing_data_reduction 'Bruker SAINT'
_computing_molecular_graphics 'Bruker SHELXTL'
_computing_publication_material 'Bruker SHELXTL'
_computing_structure_refinement 'SHELXL-2013 (Sheldrick, 2013)'
_computing_structure_solution 'SHELXS-97 (Sheldrick 2008)'
_diffrn_ambient_temperature 100(2)
_diffrn_measured_fraction_theta_full 1.000
_diffrn_measured_fraction_theta_max 1.000
_diffrn_measurement_device_type 'Bruker APEX-II CCD'
_diffrn_measurement_method '\f and \w scans'
_diffrn_radiation_type MoK\a
_diffrn_radiation_wavelength 0.71073
_diffrn_reflns_av_R_equivalents 0.0413
_diffrn_reflns_av_unetI/netI 0.0237
_diffrn_reflns_Laue_measured_fraction_full 1.000
_diffrn_reflns_Laue_measured_fraction_max 1.000
_diffrn_reflns_limit_h_max 17
_diffrn_reflns_limit_h_min -17
_diffrn_reflns_limit_k_max 15
_diffrn_reflns_limit_k_min -15
_diffrn_reflns_limit_l_max 24
_diffrn_reflns_limit_l_min -24
_diffrn_reflns_number 56934
_diffrn_reflns_point_group_measured_fraction_full 1.000
_diffrn_reflns_point_group_measured_fraction_max 1.000
_diffrn_reflns_theta_full 25.242
_diffrn_reflns_theta_max 30.033
_diffrn_reflns_theta_min 1.602
_exptl_absorpt_coefficient_mu 0.736
_exptl_absorpt_correction_type multi-scan
_exptl_absorpt_process_details 'Bruker SADABS'
_exptl_crystal_colour red
_exptl_crystal_density_diffrn 1.481
_exptl_crystal_density_meas ?
_exptl_crystal_density_method 'not measured'
_exptl_crystal_description 'prism frag'
_exptl_crystal_F_000 1152
_exptl_crystal_size_max 0.509
_exptl_crystal_size_mid 0.213
_exptl_crystal_size_min 0.063
_exptl_transmission_factor_max 0.928
_exptl_transmission_factor_min 0.776
_refine_diff_density_max 0.543
_refine_diff_density_min -0.445
_refine_diff_density_rms 0.066
_refine_ls_extinction_method none
_refine_ls_goodness_of_fit_ref 1.220
_refine_ls_hydrogen_treatment mixed
_refine_ls_matrix_type full
_refine_ls_number_parameters 423
_refine_ls_number_reflns 7268
_refine_ls_number_restraints 292
_refine_ls_restrained_S_all 1.197
_refine_ls_R_factor_all 0.0505
_refine_ls_R_factor_gt 0.0426
_refine_ls_shift/su_max 0.001
_refine_ls_shift/su_mean 0.000
_refine_ls_structure_factor_coef Fsqd
_refine_ls_weighting_details 'w=1/[\s^2^(Fo^2^)+(0.0221P)^2^+2.9256P] where P=(Fo^2^+2Fc^2^)/3'
_refine_ls_weighting_scheme calc
_refine_ls_wR_factor_gt 0.0933
_refine_ls_wR_factor_ref 0.0962
_reflns_Friedel_coverage 0.000
_reflns_number_gt 6410
_reflns_number_total 7268
_reflns_threshold_expression 'I > 2\s(I)'
_cod_data_source_file om7b00186_si_001.cif
_cod_data_source_block dm1dc1_0m
_cod_depositor_comments
;
The following automatic conversions were performed:

data item '_exptl_crystal_density_meas' value 'not measured' was
changed to '?' -- the value is perceived as not measured.

Automatic conversion script
Id: cif_fix_values 6909 2019-04-08 15:41:33Z antanas 
;
_cod_original_sg_symbol_H-M 'P 21/c'
_cod_database_code 4089289
_shelx_space_group_comment
; 
The symmetry employed for this shelxl refinement is uniquely defined 
by the following loop, which should always be used as a source of 
symmetry information in preference to the above space-group names. 
They are only intended as comments. 
;
_shelx_estimated_absorpt_t_min 0.706
_shelx_estimated_absorpt_t_max 0.955
_shelxl_version_number 2013-4

loop_
_space_group_symop_operation_xyz
'x, y, z'
'-x, y+1/2, -z+1/2'
'-x, -y, -z'
'x, -y-1/2, z-1/2'

loop_
_atom_site_label
_atom_site_type_symbol
_atom_site_fract_x
_atom_site_fract_y
_atom_site_fract_z
_atom_site_U_iso_or_equiv
_atom_site_adp_type
_atom_site_occupancy
_atom_site_site_symmetry_order
_atom_site_calc_flag
_atom_site_refinement_flags_posn
_atom_site_refinement_flags_adp
_atom_site_refinement_flags_occupancy
_atom_site_disorder_assembly
_atom_site_disorder_group
Co1 Co 0.84383(2) 0.59832(2) 0.06124(2) 0.01395(6) Uani 1 1 d . . . . .
O1 O 0.97141(10) 0.53350(12) 0.10287(7) 0.0168(3) Uani 1 1 d . . . . .
C1 C 1.03349(14) 0.58385(18) 0.15417(10) 0.0167(3) Uani 1 1 d . . . . .
C2 C 1.12302(15) 0.51919(19) 0.18186(11) 0.0202(4) Uani 1 1 d . . . . .
H2 H 1.1353 0.4402 0.1636 0.024 Uiso 1 1 calc R U . . .
C3 C 1.19205(16) 0.5687(2) 0.23450(11) 0.0238(4) Uani 1 1 d . . . . .
H3 H 1.2523 0.5241 0.2507 0.029 Uiso 1 1 calc R U . . .
C4 C 1.17571(16) 0.6832(2) 0.26482(12) 0.0249(4) Uani 1 1 d . . . . .
H4 H 1.2234 0.7155 0.3020 0.030 Uiso 1 1 calc R U . . .
C5 C 1.08976(16) 0.7481(2) 0.24004(11) 0.0231(4) Uani 1 1 d . . . . .
H5 H 1.0777 0.8255 0.2608 0.028 Uiso 1 1 calc R U . . .
C6 C 1.01844(14) 0.70142(18) 0.18393(11) 0.0184(4) Uani 1 1 d . . . . .
C7 C 0.93703(15) 0.77944(18) 0.15679(11) 0.0187(4) Uani 1 1 d . . . . .
H7 H 0.9343 0.8577 0.1782 0.022 Uiso 1 1 calc R U . . .
N1 N 0.86612(12) 0.75184(15) 0.10498(9) 0.0161(3) Uani 1 1 d . . . . .
C8 C 0.79415(14) 0.83986(18) 0.07695(10) 0.0171(3) Uani 1 1 d . . . . .
C9 C 0.80218(16) 0.96333(19) 0.08830(11) 0.0213(4) Uani 1 1 d . . . . .
H9 H 0.8594 0.9957 0.1175 0.026 Uiso 1 1 calc R U . . .
C10 C 0.72635(17) 1.03858(19) 0.05677(11) 0.0229(4) Uani 1 1 d . . . . .
H10 H 0.7312 1.1229 0.0646 0.027 Uiso 1 1 calc R U . . .
C11 C 0.64282(16) 0.99116(19) 0.01354(12) 0.0229(4) Uani 1 1 d . . . . .
H11 H 0.5901 1.0434 -0.0068 0.027 Uiso 1 1 calc R U . . .
C12 C 0.63565(15) 0.86906(18) -0.00005(11) 0.0200(4) Uani 1 1 d . . . . .
H12 H 0.5790 0.8376 -0.0302 0.024 Uiso 1 1 calc R U . . .
C13 C 0.71258(14) 0.79229(17) 0.03097(10) 0.0163(3) Uani 1 1 d . . . . .
N2 N 0.72056(11) 0.66760(14) 0.01800(9) 0.0150(3) Uani 1 1 d . . . . .
C14 C 0.64728(14) 0.60969(18) -0.02019(10) 0.0183(4) Uani 1 1 d . . . . .
H14 H 0.5858 0.6532 -0.0348 0.022 Uiso 1 1 calc R U . . .
C15 C 0.65193(14) 0.48696(18) -0.04164(10) 0.0181(4) Uani 1 1 d . . . . .
C16 C 0.56384(16) 0.4397(2) -0.08290(11) 0.0222(4) Uani 1 1 d . . . . .
H16 H 0.5037 0.4890 -0.0915 0.027 Uiso 1 1 calc R U . . .
C17 C 0.56354(17) 0.3249(2) -0.11060(12) 0.0257(4) Uani 1 1 d . . . . .
H17 H 0.5038 0.2940 -0.1377 0.031 Uiso 1 1 calc R U . . .
C18 C 0.65343(17) 0.2539(2) -0.09811(12) 0.0260(4) Uani 1 1 d . . . . .
H18 H 0.6547 0.1745 -0.1180 0.031 Uiso 1 1 calc R U . . .
C19 C 0.74002(16) 0.29636(19) -0.05771(12) 0.0233(4) Uani 1 1 d . . . . .
H19 H 0.7994 0.2456 -0.0502 0.028 Uiso 1 1 calc R U . . .
C20 C 0.74247(14) 0.41439(18) -0.02701(10) 0.0179(3) Uani 1 1 d . . . . .
O2 O 0.82708(10) 0.44977(12) 0.01049(8) 0.0177(3) Uani 1 1 d . . . . .
C1A C 0.76605(14) 0.54031(18) 0.14399(11) 0.0182(4) Uani 1 1 d . . . . .
O1A O 0.68668(11) 0.48153(15) 0.13901(9) 0.0260(3) Uani 1 1 d . . . . .
O2A O 0.81162(11) 0.57060(14) 0.21164(8) 0.0229(3) Uani 1 1 d D . . . .
C2A C 0.75313(17) 0.5350(2) 0.27904(12) 0.0177(5) Uani 0.901(5) 1 d D U P A 1
H2A H 0.7305 0.4492 0.2746 0.021 Uiso 0.901(5) 1 calc R U P A 1
C3A C 0.6583(2) 0.6158(3) 0.28690(17) 0.0172(6) Uani 0.901(5) 1 d D U P A 1
C4A C 0.6688(2) 0.7398(3) 0.2803(2) 0.0241(6) Uani 0.901(5) 1 d D U P A 1
H4A H 0.7351 0.7734 0.2684 0.029 Uiso 0.901(5) 1 calc R U P A 1
C5A C 0.5827(3) 0.8152(3) 0.2910(2) 0.0277(6) Uani 0.901(5) 1 d D U P A 1
H5A H 0.5904 0.8997 0.2859 0.033 Uiso 0.901(5) 1 calc R U P A 1
C6A C 0.4857(3) 0.7665(3) 0.3090(3) 0.0255(8) Uani 0.901(5) 1 d D U P A 1
H6A H 0.4271 0.8175 0.3169 0.031 Uiso 0.901(5) 1 calc R U P A 1
C7A C 0.4753(3) 0.6439(4) 0.3155(5) 0.0241(8) Uani 0.901(5) 1 d D U P A 1
H7A H 0.4091 0.6106 0.3277 0.029 Uiso 0.901(5) 1 calc R U P A 1
C8A C 0.5610(2) 0.5678(3) 0.3044(4) 0.0208(7) Uani 0.901(5) 1 d D U P A 1
H8A H 0.5528 0.4833 0.3087 0.025 Uiso 0.901(5) 1 calc R U P A 1
C9A C 0.83199(19) 0.5498(3) 0.34474(13) 0.0267(6) Uani 0.901(5) 1 d D U P A 1
H9A H 0.8937 0.4994 0.3359 0.040 Uiso 0.901(5) 1 calc R U P A 1
H9B H 0.7995 0.5255 0.3923 0.040 Uiso 0.901(5) 1 calc R U P A 1
H9C H 0.8537 0.6341 0.3484 0.040 Uiso 0.901(5) 1 calc R U P A 1
C2D C 0.7772(14) 0.601(2) 0.2896(6) 0.028(5) Uani 0.099(5) 1 d D U P A 2
H2D H 0.8297 0.6573 0.3134 0.034 Uiso 0.099(5) 1 calc R U P A 2
C3D C 0.6689(14) 0.656(2) 0.2951(18) 0.021(5) Uani 0.099(5) 1 d D U P A 2
C4D C 0.645(2) 0.776(2) 0.288(2) 0.029(5) Uani 0.099(5) 1 d D U P A 2
H4D H 0.6979 0.8320 0.2738 0.035 Uiso 0.099(5) 1 calc R U P A 2
C5D C 0.543(2) 0.815(2) 0.301(2) 0.033(5) Uani 0.099(5) 1 d D U P A 2
H5D H 0.5266 0.8980 0.2978 0.039 Uiso 0.099(5) 1 calc R U P A 2
C6D C 0.465(2) 0.735(3) 0.318(3) 0.024(5) Uani 0.099(5) 1 d D U P A 2
H6D H 0.3977 0.7629 0.3315 0.029 Uiso 0.099(5) 1 calc R U P A 2
C7D C 0.485(2) 0.614(3) 0.315(4) 0.024(6) Uani 0.099(5) 1 d D U P A 2
H7D H 0.4298 0.5574 0.3195 0.028 Uiso 0.099(5) 1 calc R U P A 2
C8D C 0.588(2) 0.575(2) 0.305(4) 0.022(5) Uani 0.099(5) 1 d D U P A 2
H8D H 0.6027 0.4918 0.3056 0.027 Uiso 0.099(5) 1 calc R U P A 2
C9D C 0.7923(18) 0.479(2) 0.3248(12) 0.032(5) Uani 0.099(5) 1 d D U P A 2
H9D H 0.7585 0.4765 0.3743 0.048 Uiso 0.099(5) 1 calc R U P A 2
H9E H 0.8677 0.4625 0.3319 0.048 Uiso 0.099(5) 1 calc R U P A 2
H9F H 0.7606 0.4176 0.2912 0.048 Uiso 0.099(5) 1 calc R U P A 2
O1M O 0.92907(11) 0.65470(13) -0.03735(8) 0.0186(3) Uani 1 1 d . . . . .
H1A H 0.958(2) 0.599(3) -0.0500(17) 0.041(9) Uiso 1 1 d . . . . .
C1M C 0.99717(17) 0.7567(2) -0.03786(14) 0.0285(5) Uani 1 1 d . . . . .
H1B H 0.9550 0.8304 -0.0386 0.043 Uiso 1 1 calc R U . . .
H1C H 1.0403 0.7540 -0.0832 0.043 Uiso 1 1 calc R U . . .
H1D H 1.0430 0.7557 0.0079 0.043 Uiso 1 1 calc R U . . .

loop_
_atom_site_aniso_label
_atom_site_aniso_U_11
_atom_site_aniso_U_22
_atom_site_aniso_U_33
_atom_site_aniso_U_23
_atom_site_aniso_U_13
_atom_site_aniso_U_12
Co1 0.00904(11) 0.01824(12) 0.01451(11) 0.00041(9) -0.00101(8) 0.00139(9)
O1 0.0110(6) 0.0215(7) 0.0177(6) 0.0006(5) -0.0025(5) 0.0026(5)
C1 0.0116(7) 0.0234(9) 0.0152(8) 0.0033(7) 0.0000(6) 0.0013(7)
C2 0.0147(8) 0.0275(10) 0.0183(8) 0.0038(7) -0.0007(7) 0.0041(7)
C3 0.0162(9) 0.0350(11) 0.0200(9) 0.0049(8) -0.0035(7) 0.0034(8)
C4 0.0183(9) 0.0355(12) 0.0203(9) 0.0017(8) -0.0077(7) -0.0021(8)
C5 0.0217(9) 0.0277(10) 0.0196(9) -0.0007(8) -0.0054(7) 0.0000(8)
C6 0.0142(8) 0.0235(9) 0.0175(8) 0.0014(7) -0.0023(6) 0.0003(7)
C7 0.0162(8) 0.0221(9) 0.0178(8) -0.0013(7) -0.0028(7) 0.0014(7)
N1 0.0130(7) 0.0198(7) 0.0155(7) -0.0001(6) -0.0018(5) 0.0027(6)
C8 0.0135(8) 0.0236(9) 0.0142(8) 0.0001(7) 0.0007(6) 0.0041(7)
C9 0.0217(9) 0.0230(10) 0.0191(9) -0.0031(7) -0.0020(7) 0.0024(7)
C10 0.0265(10) 0.0205(9) 0.0217(9) -0.0016(7) 0.0009(8) 0.0057(8)
C11 0.0193(9) 0.0259(10) 0.0234(9) 0.0029(8) 0.0001(7) 0.0077(8)
C12 0.0154(8) 0.0236(9) 0.0208(9) 0.0018(7) -0.0008(7) 0.0043(7)
C13 0.0127(8) 0.0214(9) 0.0149(8) 0.0019(7) 0.0013(6) 0.0033(7)
N2 0.0105(6) 0.0183(7) 0.0160(7) 0.0012(6) -0.0008(5) 0.0019(5)
C14 0.0112(7) 0.0256(10) 0.0181(8) 0.0018(7) -0.0022(6) 0.0017(7)
C15 0.0147(8) 0.0224(9) 0.0171(8) 0.0010(7) -0.0016(6) -0.0023(7)
C16 0.0177(9) 0.0301(10) 0.0187(9) 0.0020(8) -0.0038(7) -0.0046(8)
C17 0.0241(10) 0.0332(11) 0.0194(9) 0.0004(8) -0.0032(8) -0.0094(8)
C18 0.0309(11) 0.0246(10) 0.0226(10) -0.0034(8) -0.0011(8) -0.0090(8)
C19 0.0228(9) 0.0228(10) 0.0242(10) -0.0003(8) -0.0005(7) -0.0030(8)
C20 0.0162(8) 0.0210(9) 0.0164(8) 0.0030(7) 0.0014(6) -0.0033(7)
O2 0.0129(6) 0.0194(6) 0.0205(6) -0.0008(5) -0.0016(5) 0.0006(5)
C1A 0.0132(8) 0.0225(9) 0.0188(8) 0.0036(7) -0.0004(6) 0.0048(7)
O1A 0.0178(7) 0.0339(8) 0.0265(7) 0.0060(6) 0.0013(6) -0.0051(6)
O2A 0.0153(6) 0.0379(9) 0.0155(6) 0.0009(6) 0.0004(5) 0.0014(6)
C2A 0.0151(10) 0.0224(12) 0.0155(9) 0.0019(8) 0.0003(7) 0.0011(8)
C3A 0.0146(10) 0.0234(13) 0.0134(11) -0.0007(11) -0.0018(8) -0.0014(9)
C4A 0.0180(12) 0.0262(15) 0.0280(14) -0.0024(13) 0.0006(10) -0.0006(10)
C5A 0.0246(16) 0.0252(12) 0.0332(15) -0.0074(10) -0.0003(14) 0.0009(12)
C6A 0.0195(15) 0.0328(18) 0.0243(18) -0.0038(15) -0.0008(12) 0.0069(12)
C7A 0.0143(12) 0.037(2) 0.0214(14) 0.000(2) -0.0002(12) 0.0039(12)
C8A 0.0145(14) 0.0283(13) 0.0196(13) 0.0029(10) -0.0009(16) -0.0021(10)
C9A 0.0211(11) 0.0414(15) 0.0175(10) 0.0014(10) -0.0027(8) 0.0053(10)
C2D 0.016(7) 0.047(12) 0.021(9) -0.002(9) 0.002(7) -0.002(8)
C3D 0.015(7) 0.030(10) 0.018(9) -0.008(10) -0.007(7) -0.005(6)
C4D 0.023(10) 0.031(9) 0.034(11) -0.008(11) -0.005(10) -0.004(7)
C5D 0.028(12) 0.037(9) 0.033(12) -0.007(9) -0.008(12) 0.004(8)
C6D 0.018(9) 0.036(12) 0.018(11) 0.005(12) 0.001(9) 0.010(8)
C7D 0.021(8) 0.034(10) 0.016(11) 0.007(14) 0.001(9) 0.008(9)
C8D 0.015(9) 0.027(9) 0.024(11) 0.007(10) -0.008(13) 0.010(7)
C9D 0.022(10) 0.050(12) 0.023(10) -0.013(9) -0.005(8) 0.012(9)
O1M 0.0145(6) 0.0214(7) 0.0200(6) -0.0007(5) 0.0012(5) 0.0018(5)
C1M 0.0230(10) 0.0263(11) 0.0367(12) 0.0032(9) 0.0084(9) -0.0014(8)

loop_
_atom_type_symbol
_atom_type_description
_atom_type_scat_dispersion_real
_atom_type_scat_dispersion_imag
_atom_type_scat_source
C C 0.0033 0.0016 'International Tables Vol C Tables 4.2.6.8 and 6.1.1.4'
H H 0.0000 0.0000 'International Tables Vol C Tables 4.2.6.8 and 6.1.1.4'
N N 0.0061 0.0033 'International Tables Vol C Tables 4.2.6.8 and 6.1.1.4'
O O 0.0106 0.0060 'International Tables Vol C Tables 4.2.6.8 and 6.1.1.4'
Co Co 0.3494 0.9721 'International Tables Vol C Tables 4.2.6.8 and 6.1.1.4'

loop_
_geom_angle_atom_site_label_1
_geom_angle_atom_site_label_2
_geom_angle_atom_site_label_3
_geom_angle
O2 Co1 N2 94.90(6)
O2 Co1 N1 175.34(6)
N2 Co1 N1 84.75(7)
O2 Co1 C1A 90.53(7)
N2 Co1 C1A 90.18(7)
N1 Co1 C1A 94.12(8)
O2 Co1 O1 86.22(6)
N2 Co1 O1 177.64(6)
N1 Co1 O1 93.96(6)
C1A Co1 O1 91.89(7)
O2 Co1 O1M 85.90(6)
N2 Co1 O1M 89.30(6)
N1 Co1 O1M 89.45(6)
C1A Co1 O1M 176.33(7)
O1 Co1 O1M 88.71(5)
C1 O1 Co1 126.51(12)
O1 C1 C2 118.82(18)
O1 C1 C6 124.19(16)
C2 C1 C6 116.98(17)
C3 C2 C1 121.28(19)
C3 C2 H2 119.4
C1 C2 H2 119.4
C2 C3 C4 121.53(19)
C2 C3 H3 119.2
C4 C3 H3 119.2
C5 C4 C3 118.93(19)
C5 C4 H4 120.5
C3 C4 H4 120.5
C4 C5 C6 121.2(2)
C4 C5 H5 119.4
C6 C5 H5 119.4
C5 C6 C1 120.08(17)
C5 C6 C7 117.07(18)
C1 C6 C7 122.76(17)
N1 C7 C6 125.09(18)
N1 C7 H7 117.5
C6 C7 H7 117.5
C7 N1 C8 120.56(17)
C7 N1 Co1 126.23(14)
C8 N1 Co1 113.19(12)
C9 C8 C13 120.38(17)
C9 C8 N1 125.96(17)
C13 C8 N1 113.57(17)
C10 C9 C8 119.54(19)
C10 C9 H9 120.2
C8 C9 H9 120.2
C9 C10 C11 120.19(19)
C9 C10 H10 119.9
C11 C10 H10 119.9
C12 C11 C10 120.82(18)
C12 C11 H11 119.6
C10 C11 H11 119.6
C11 C12 C13 119.40(18)
C11 C12 H12 120.3
C13 C12 H12 120.3
C12 C13 C8 119.56(18)
C12 C13 N2 126.21(17)
C8 C13 N2 114.17(16)
C14 N2 C13 121.05(16)
C14 N2 Co1 125.41(14)
C13 N2 Co1 113.53(12)
N2 C14 C15 125.33(17)
N2 C14 H14 117.3
C15 C14 H14 117.3
C14 C15 C16 117.04(18)
C14 C15 C20 122.50(17)
C16 C15 C20 120.37(18)
C17 C16 C15 121.5(2)
C17 C16 H16 119.2
C15 C16 H16 119.2
C16 C17 C18 118.46(19)
C16 C17 H17 120.8
C18 C17 H17 120.8
C19 C18 C17 121.6(2)
C19 C18 H18 119.2
C17 C18 H18 119.2
C18 C19 C20 121.5(2)
C18 C19 H19 119.3
C20 C19 H19 119.3
O2 C20 C19 118.65(18)
O2 C20 C15 124.81(18)
C19 C20 C15 116.52(17)
C20 O2 Co1 125.65(12)
O1A C1A O2A 122.60(18)
O1A C1A Co1 125.69(15)
O2A C1A Co1 111.69(13)
C1A O2A C2A 115.28(16)
C1A O2A C2D 137.4(8)
O2A C2A C3A 109.56(19)
O2A C2A C9A 104.19(17)
C3A C2A C9A 112.2(2)
O2A C2A H2A 110.2
C3A C2A H2A 110.2
C9A C2A H2A 110.2
C8A C3A C4A 119.2(3)
C8A C3A C2A 120.5(3)
C4A C3A C2A 120.2(2)
C3A C4A C5A 120.5(3)
C3A C4A H4A 119.8
C5A C4A H4A 119.8
C6A C5A C4A 120.0(3)
C6A C5A H5A 120.0
C4A C5A H5A 120.0
C7A C6A C5A 119.6(3)
C7A C6A H6A 120.2
C5A C6A H6A 120.2
C6A C7A C8A 120.8(3)
C6A C7A H7A 119.6
C8A C7A H7A 119.6
C3A C8A C7A 120.0(3)
C3A C8A H8A 120.0
C7A C8A H8A 120.0
C2A C9A H9A 109.5
C2A C9A H9B 109.5
H9A C9A H9B 109.5
C2A C9A H9C 109.5
H9A C9A H9C 109.5
H9B C9A H9C 109.5
O2A C2D C9D 97.8(13)
O2A C2D C3D 116.2(16)
C9D C2D C3D 116.5(16)
O2A C2D H2D 108.6
C9D C2D H2D 108.6
C3D C2D H2D 108.6
C4D C3D C8D 118.7(17)
C4D C3D C2D 125.8(19)
C8D C3D C2D 115.5(18)
C3D C4D C5D 119.1(19)
C3D C4D H4D 120.5
C5D C4D H4D 120.5
C6D C5D C4D 121(2)
C6D C5D H5D 119.4
C4D C5D H5D 119.4
C5D C6D C7D 120(2)
C5D C6D H6D 120.2
C7D C6D H6D 120.2
C6D C7D C8D 119(2)
C6D C7D H7D 120.5
C8D C7D H7D 120.5
C3D C8D C7D 122(2)
C3D C8D H8D 119.2
C7D C8D H8D 119.2
C2D C9D H9D 109.5
C2D C9D H9E 109.5
H9D C9D H9E 109.5
C2D C9D H9F 109.5
H9D C9D H9F 109.5
H9E C9D H9F 109.5
C1M O1M Co1 123.58(13)
C1M O1M H1A 110(2)
Co1 O1M H1A 105(2)
O1M C1M H1B 109.5
O1M C1M H1C 109.5
H1B C1M H1C 109.5
O1M C1M H1D 109.5
H1B C1M H1D 109.5
H1C C1M H1D 109.5

loop_
_geom_bond_atom_site_label_1
_geom_bond_atom_site_label_2
_geom_bond_distance
Co1 O2 1.8880(14)
Co1 N2 1.8888(15)
Co1 N1 1.8921(16)
Co1 C1A 1.8936(19)
Co1 O1 1.9045(13)
Co1 O1M 2.1607(14)
O1 C1 1.309(2)
C1 C2 1.422(2)
C1 C6 1.424(3)
C2 C3 1.374(3)
C2 H2 0.9500
C3 C4 1.399(3)
C3 H3 0.9500
C4 C5 1.371(3)
C4 H4 0.9500
C5 C6 1.420(3)
C5 H5 0.9500
C6 C7 1.424(3)
C7 N1 1.301(2)
C7 H7 0.9500
N1 C8 1.420(2)
C8 C9 1.392(3)
C8 C13 1.402(3)
C9 C10 1.382(3)
C9 H9 0.9500
C10 C11 1.394(3)
C10 H10 0.9500
C11 C12 1.383(3)
C11 H11 0.9500
C12 C13 1.399(3)
C12 H12 0.9500
C13 N2 1.411(2)
N2 C14 1.305(2)
C14 C15 1.419(3)
C14 H14 0.9500
C15 C16 1.419(3)
C15 C20 1.424(3)
C16 C17 1.367(3)
C16 H16 0.9500
C17 C18 1.403(3)
C17 H17 0.9500
C18 C19 1.378(3)
C18 H18 0.9500
C19 C20 1.420(3)
C19 H19 0.9500
C20 O2 1.308(2)
C1A O1A 1.204(2)
C1A O2A 1.351(2)
O2A C2A 1.469(2)
O2A C2D 1.488(9)
C2A C3A 1.513(3)
C2A C9A 1.518(3)
C2A H2A 1.0000
C3A C8A 1.390(3)
C3A C4A 1.392(4)
C4A C5A 1.396(4)
C4A H4A 0.9500
C5A C6A 1.392(4)
C5A H5A 0.9500
C6A C7A 1.376(4)
C6A H6A 0.9500
C7A C8A 1.399(4)
C7A H7A 0.9500
C8A H8A 0.9500
C9A H9A 0.9800
C9A H9B 0.9800
C9A H9C 0.9800
C2D C9D 1.504(18)
C2D C3D 1.512(16)
C2D H2D 1.0000
C3D C4D 1.378(17)
C3D C8D 1.380(17)
C4D C5D 1.398(18)
C4D H4D 0.9500
C5D C6D 1.367(18)
C5D H5D 0.9500
C6D C7D 1.371(18)
C6D H6D 0.9500
C7D C8D 1.389(18)
C7D H7D 0.9500
C8D H8D 0.9500
C9D H9D 0.9800
C9D H9E 0.9800
C9D H9F 0.9800
O1M C1M 1.428(3)
O1M H1A 0.76(3)
C1M H1B 0.9800
C1M H1C 0.9800
C1M H1D 0.9800

loop_
_geom_hbond_atom_site_label_D
_geom_hbond_atom_site_label_H
_geom_hbond_atom_site_label_A
_geom_hbond_distance_DH
_geom_hbond_distance_HA
_geom_hbond_distance_DA
_geom_hbond_angle_DHA
_geom_hbond_site_symmetry_A
O1M H1A O1 0.76(3) 1.97(3) 2.719(2) 169(3) 3_765

loop_
_geom_torsion_atom_site_label_1
_geom_torsion_atom_site_label_2
_geom_torsion_atom_site_label_3
_geom_torsion_atom_site_label_4
_geom_torsion
Co1 O1 C1 C2 176.58(13)
Co1 O1 C1 C6 -4.4(3)
O1 C1 C2 C3 178.60(18)
C6 C1 C2 C3 -0.5(3)
C1 C2 C3 C4 1.9(3)
C2 C3 C4 C5 -1.3(3)
C3 C4 C5 C6 -0.7(3)
C4 C5 C6 C1 2.1(3)
C4 C5 C6 C7 -174.45(19)
O1 C1 C6 C5 179.50(18)
C2 C1 C6 C5 -1.5(3)
O1 C1 C6 C7 -4.2(3)
C2 C1 C6 C7 174.85(18)
C5 C6 C7 N1 179.10(19)
C1 C6 C7 N1 2.7(3)
C6 C7 N1 C8 -174.22(18)
C6 C7 N1 Co1 7.3(3)
N2 Co1 N1 C7 170.32(17)
C1A Co1 N1 C7 80.52(17)
O1 Co1 N1 C7 -11.67(17)
O1M Co1 N1 C7 -100.34(17)
N2 Co1 N1 C8 -8.24(13)
C1A Co1 N1 C8 -98.04(13)
O1 Co1 N1 C8 169.78(12)
O1M Co1 N1 C8 81.11(13)
C7 N1 C8 C9 13.2(3)
Co1 N1 C8 C9 -168.17(16)
C7 N1 C8 C13 -170.22(17)
Co1 N1 C8 C13 8.4(2)
C13 C8 C9 C10 3.0(3)
N1 C8 C9 C10 179.35(18)
C8 C9 C10 C11 -0.4(3)
C9 C10 C11 C12 -1.5(3)
C10 C11 C12 C13 0.9(3)
C11 C12 C13 C8 1.7(3)
C11 C12 C13 N2 -175.17(18)
C9 C8 C13 C12 -3.6(3)
N1 C8 C13 C12 179.59(16)
C9 C8 C13 N2 173.58(17)
N1 C8 C13 N2 -3.2(2)
C12 C13 N2 C14 -6.9(3)
C8 C13 N2 C14 176.15(17)
C12 C13 N2 Co1 173.52(15)
C8 C13 N2 Co1 -3.5(2)
O2 Co1 N2 C14 11.58(16)
N1 Co1 N2 C14 -173.09(16)
C1A Co1 N2 C14 -78.97(16)
O1M Co1 N2 C14 97.40(16)
O2 Co1 N2 C13 -168.83(12)
N1 Co1 N2 C13 6.50(13)
C1A Co1 N2 C13 100.62(13)
O1M Co1 N2 C13 -83.01(13)
C13 N2 C14 C15 174.49(17)
Co1 N2 C14 C15 -6.0(3)
N2 C14 C15 C16 179.71(18)
N2 C14 C15 C20 -3.9(3)
C14 C15 C16 C17 175.54(19)
C20 C15 C16 C17 -0.9(3)
C15 C16 C17 C18 -0.7(3)
C16 C17 C18 C19 1.3(3)
C17 C18 C19 C20 -0.2(3)
C18 C19 C20 O2 -179.68(19)
C18 C19 C20 C15 -1.3(3)
C14 C15 C20 O2 3.8(3)
C16 C15 C20 O2 -179.87(17)
C14 C15 C20 C19 -174.38(18)
C16 C15 C20 C19 1.9(3)
C19 C20 O2 Co1 -175.76(13)
C15 C20 O2 Co1 6.0(3)
N2 Co1 O2 C20 -11.64(15)
C1A Co1 O2 C20 78.58(15)
O1 Co1 O2 C20 170.44(15)
O1M Co1 O2 C20 -100.59(15)
O2 Co1 C1A O1A -42.42(18)
N2 Co1 C1A O1A 52.48(19)
N1 Co1 C1A O1A 137.24(18)
O1 Co1 C1A O1A -128.65(18)
O2 Co1 C1A O2A 136.23(13)
N2 Co1 C1A O2A -128.87(14)
N1 Co1 C1A O2A -44.11(14)
O1 Co1 C1A O2A 50.00(14)
O1A C1A O2A C2A -4.7(3)
Co1 C1A O2A C2A 176.65(13)
O1A C1A O2A C2D -33.8(13)
Co1 C1A O2A C2D 147.5(13)
C1A O2A C2A C3A -73.7(2)
C2D O2A C2A C3A 67.7(13)
C1A O2A C2A C9A 166.02(18)
C2D O2A C2A C9A -52.5(13)
O2A C2A C3A C8A 136.0(4)
C9A C2A C3A C8A -108.7(4)
O2A C2A C3A C4A -47.0(3)
C9A C2A C3A C4A 68.2(3)
C8A C3A C4A C5A 0.0(5)
C2A C3A C4A C5A -177.0(3)
C3A C4A C5A C6A 0.6(5)
C4A C5A C6A C7A -0.6(7)
C5A C6A C7A C8A 0.2(9)
C4A C3A C8A C7A -0.4(8)
C2A C3A C8A C7A 176.6(5)
C6A C7A C8A C3A 0.3(10)
C1A O2A C2D C9D 97.1(14)
C2A O2A C2D C9D 40.7(12)
C1A O2A C2D C3D -28(2)
C2A O2A C2D C3D -84.0(18)
O2A C2D C3D C4D -86(3)
C9D C2D C3D C4D 160(3)
O2A C2D C3D C8D 91(4)
C9D C2D C3D C8D -23(4)
C8D C3D C4D C5D 9(5)
C2D C3D C4D C5D -175(3)
C3D C4D C5D C6D -3(5)
C4D C5D C6D C7D -6(7)
C5D C6D C7D C8D 9(9)
C4D C3D C8D C7D -6(8)
C2D C3D C8D C7D 177(5)
C6D C7D C8D C3D -3(10)
